data_7114483
loop_
_publ_author_name
'Xiao, Ziwei'
'Patrick, Brian O.'
'Dolphin, David'

_publ_section_title
;
 Diels???Alder reactions of nickel(ii) N-confused porphyrins as
 dienophilesElectronic supplementary information (ESI) available: further
 characterization data. See http://www.rsc.org/suppdata/cc/b2/b203813g/
;
_journal_issue 17
_journal_name_full 'Chemical Communications'
_journal_page_first 1816
_journal_paper_doi 10.1039/b203813g
_journal_year 2002
_chemical_formula_sum 'C52 H32 N4 Ni'
_chemical_formula_weight 771.53
_space_group_IT_number 14
_symmetry_cell_setting monoclinic
_symmetry_space_group_name_Hall '-P 2ybc'
_symmetry_space_group_name_H-M 'P 1 21/c 1'
_atom_sites_solution_hydrogens geom
_atom_sites_solution_primary direct
_atom_sites_solution_secondary difmap
_audit_creation_date 2001-08-29
_audit_creation_method 'by teXsan v1.8'
_audit_update_record
;
?
;
_cell_angle_alpha 90.00
_cell_angle_beta 110.821(3)
_cell_angle_gamma 90.00
_cell_formula_units_Z 4
_cell_length_a 13.2484(19)
_cell_length_b 15.1197(17)
_cell_length_c 19.255(3)
_cell_measurement_reflns_used 11010
_cell_measurement_temperature 173(2)
_cell_measurement_theta_max 27.87
_cell_measurement_theta_min 2.63
_cell_volume 3605.1(9)
_computing_cell_refinement 'd*TREK (MSC, 1996-1998)'
_computing_data_collection 'd*TREK (MSC, 1996-1998)'
_computing_data_reduction 'd*TREK (MSC, 1996-1998)'
_computing_structure_refinement 'SHELXL-97 (Sheldrick, 1997)'
_computing_structure_solution 'SHELXS-97 (Sheldrick, 1990)'
_diffrn_ambient_temperature 173(2)
_diffrn_detector_area_resol_mean 11.76
_diffrn_measured_fraction_theta_full 0.869
_diffrn_measured_fraction_theta_max 0.869
_diffrn_measurement_device_type 'Rigaku/ADSC CCD'
_diffrn_measurement_method 'area detector'
_diffrn_radiation_monochromator graphite
_diffrn_radiation_source 'fine-focus sealed tube'
_diffrn_radiation_type MoK\a
_diffrn_radiation_wavelength 0.71069
_diffrn_reflns_av_R_equivalents 0.08485
_diffrn_reflns_av_sigmaI/netI 0.1243
_diffrn_reflns_limit_h_max 15
_diffrn_reflns_limit_h_min -15
_diffrn_reflns_limit_k_max 18
_diffrn_reflns_limit_k_min -16
_diffrn_reflns_limit_l_max 22
_diffrn_reflns_limit_l_min -23
_diffrn_reflns_number 33795
_diffrn_reflns_theta_full 27.87
_diffrn_reflns_theta_max 27.87
_diffrn_reflns_theta_min 2.63
_exptl_absorpt_coefficient_mu 0.584
_exptl_absorpt_correction_T_max 1.000
_exptl_absorpt_correction_T_min 0.7875
_exptl_absorpt_correction_type multi-scan
_exptl_crystal_colour dark
_exptl_crystal_density_diffrn 1.421
_exptl_crystal_density_meas ?
_exptl_crystal_description needle
_exptl_crystal_F_000 1600
_exptl_crystal_size_max 0.50
_exptl_crystal_size_mid 0.15
_exptl_crystal_size_min 0.05
_refine_diff_density_max 0.476
_refine_diff_density_min -0.440
_refine_diff_density_rms 0.061
_refine_ls_extinction_method none
_refine_ls_goodness_of_fit_ref 0.775
_refine_ls_hydrogen_treatment constr
_refine_ls_matrix_type full
_refine_ls_number_parameters 514
_refine_ls_number_reflns 7755
_refine_ls_number_restraints 0
_refine_ls_restrained_S_all 0.775
_refine_ls_R_factor_all 0.0778
_refine_ls_R_factor_gt 0.0392
_refine_ls_shift/su_max 0.002
_refine_ls_shift/su_mean 0.000
_refine_ls_structure_factor_coef Fsqd
_refine_ls_weighting_details 'w=1/[\s^2^(Fo^2^)+(0.0000P)^2^+0.0000P] where P=(Fo^2^+2Fc^2^)/3'
_refine_ls_weighting_scheme calc
_refine_ls_wR_factor_gt 0.0786
_refine_ls_wR_factor_ref 0.0873
_reflns_number_gt 4845
_reflns_number_total 7755
_reflns_threshold_expression >2sigma(I)
_cod_data_source_file b203813g.txt
_cod_data_source_block dd154/NiCTPP-DA
_cod_depositor_comments
;
The following automatic conversions were performed:

'_exptl_crystal_density_meas' value 'not measured' was changed to '?'
- the value is perceived as not measured.

Automatic conversion script
Id: cif_fix_values 3008 2015-01-20 13:52:24Z robertas 

The following automatic conversions were performed:

'_refine_ls_weighting_scheme' value 'calc
w=1/[\s^2^(Fo^2^)+(0.0000P)^2^+0.0000P] where P=(Fo^2^+2Fc^2^)/3' was
changed to 'calc'. New tag '_refine_ls_weighting_details' was
created. The value of the new tag was set to
'w=1/[\s^2^(Fo^2^)+(0.0000P)^2^+0.0000P] where P=(Fo^2^+2Fc^2^)/3'.

Automatic conversion script
Id: cif_fix_values 3143 2015-03-26 13:38:13Z robertas 
;
_cod_original_cell_volume 3605.1(8)
_cod_original_sg_symbol_H-M 'P 21/c'
_cod_database_code 7114483

loop_
_symmetry_equiv_pos_as_xyz
'x, y, z'
'-x, y+1/2, -z+1/2'
'-x, -y, -z'
'x, -y-1/2, z-1/2'

loop_
_atom_site_label
_atom_site_type_symbol
_atom_site_fract_x
_atom_site_fract_y
_atom_site_fract_z
_atom_site_U_iso_or_equiv
_atom_site_adp_type
_atom_site_occupancy
_atom_site_calc_flag
_atom_site_refinement_flags
Ni Ni 0.51164(3) 0.263109(17) 0.345912(18) 0.01594(8) Uani 1 d .
N2 N 0.76486(18) 0.44662(13) 0.39691(12) 0.0177(5) Uani 0.91 d P
N22 N 0.59340(16) 0.15494(11) 0.36409(11) 0.0170(4) Uani 1 d .
N23 N 0.37786(16) 0.19520(11) 0.31406(11) 0.0172(4) Uani 1 d .
N24 N 0.43047(16) 0.37185(11) 0.32854(11) 0.0175(4) Uani 1 d .
C1 C 0.65524(19) 0.42186(14) 0.38704(13) 0.0172(5) Uani 1 d .
C3 C 0.81628(18) 0.37254(13) 0.38257(13) 0.0189(5) Uani 1.08 d P
C4 C 0.7433(2) 0.29826(14) 0.37366(14) 0.0189(5) Uani 1 d .
C5 C 0.7744(2) 0.20983(14) 0.37616(14) 0.0203(6) Uani 1 d .
C6 C 0.7024(2) 0.14406(14) 0.37709(14) 0.0208(6) Uani 1 d .
C7 C 0.7339(2) 0.05382(15) 0.39666(16) 0.0282(7) Uani 1 d .
H7 H 0.8044 0.0300 0.4084 0.034 Uiso 1 calc R
C8 C 0.6450(2) 0.00928(15) 0.39519(16) 0.0264(6) Uani 1 d .
H8 H 0.6415 -0.0515 0.4067 0.032 Uiso 1 calc R
C9 C 0.5567(2) 0.07084(14) 0.37303(14) 0.0193(5) Uani 1 d .
C10 C 0.4496(2) 0.04653(14) 0.35457(14) 0.0172(5) Uani 1 d .
C11 C 0.3657(2) 0.10462(14) 0.32075(14) 0.0183(5) Uani 1 d .
C12 C 0.2560(2) 0.07863(15) 0.28243(14) 0.0221(6) Uani 1 d .
H12 H 0.2272 0.0207 0.2798 0.027 Uiso 1 calc R
C13 C 0.2017(2) 0.15185(15) 0.25084(14) 0.0226(6) Uani 1 d .
H13 H 0.1279 0.1549 0.2195 0.027 Uiso 1 calc R
C14 C 0.27571(19) 0.22474(14) 0.27312(13) 0.0178(5) Uani 1 d .
C15 C 0.2472(2) 0.31325(15) 0.26082(14) 0.0189(5) Uani 1 d .
C16 C 0.3207(2) 0.38111(14) 0.29236(14) 0.0195(5) Uani 1 d .
C17 C 0.2890(2) 0.47140(15) 0.29479(15) 0.0242(6) Uani 1 d .
H17 H 0.2180 0.4946 0.2731 0.029 Uiso 1 calc R
C18 C 0.3785(2) 0.51709(15) 0.33360(15) 0.0244(6) Uani 1 d .
H18 H 0.3821 0.5783 0.3455 0.029 Uiso 1 calc R
C19 C 0.4674(2) 0.45641(14) 0.35361(14) 0.0201(6) Uani 1 d .
C20 C 0.5750(2) 0.48191(14) 0.38453(14) 0.0183(5) Uani 1 d .
C21 C 0.6416(2) 0.32994(14) 0.37196(13) 0.0176(5) Uani 1 d .
C25 C 0.8182(2) 0.52486(15) 0.41369(14) 0.0224(6) Uani 1 d .
H25 H 0.7842 0.5741 0.4268 0.027 Uiso 1 calc R
C26 C 0.9225(2) 0.53445(15) 0.41209(14) 0.0210(6) Uani 1 d .
C27 C 0.9785(2) 0.61585(16) 0.42843(15) 0.0269(6) Uani 1 d .
H27 H 0.9460 0.6655 0.4424 0.032 Uiso 1 calc R
C28 C 1.0789(2) 0.62366(17) 0.42426(16) 0.0335(7) Uani 1 d .
H28 H 1.1160 0.6786 0.4353 0.040 Uiso 1 calc R
C29 C 1.1277(2) 0.55035(18) 0.40368(16) 0.0340(7) Uani 1 d .
H29 H 1.1974 0.5565 0.4007 0.041 Uiso 1 calc R
C30 C 1.0766(2) 0.47091(17) 0.38797(16) 0.0310(7) Uani 1 d .
H30 H 1.1111 0.4221 0.3746 0.037 Uiso 1 calc R
C31 C 0.9722(2) 0.46027(15) 0.39135(14) 0.0211(6) Uani 1 d .
C32 C 0.9160(2) 0.37964(15) 0.37725(15) 0.0232(6) Uani 1 d .
H32 H 0.9479 0.3293 0.3638 0.028 Uiso 1 calc R
C33 C 0.8852(2) 0.18121(14) 0.38229(15) 0.0218(6) Uani 1 d .
C34 C 0.9709(2) 0.18641(16) 0.44864(17) 0.0295(7) Uani 1 d .
H34 H 0.9595 0.2082 0.4915 0.035 Uiso 1 calc R
C35 C 1.0733(2) 0.16030(18) 0.45377(19) 0.0381(8) Uani 1 d .
H35 H 1.1319 0.1656 0.4997 0.046 Uiso 1 calc R
C36 C 1.0906(2) 0.12657(18) 0.39234(19) 0.0388(8) Uani 1 d .
H36 H 1.1609 0.1089 0.3956 0.047 Uiso 1 calc R
C37 C 1.0046(2) 0.11871(17) 0.32610(18) 0.0353(7) Uani 1 d .
H37 H 1.0154 0.0941 0.2838 0.042 Uiso 1 calc R
C38 C 0.9029(2) 0.14659(15) 0.32119(16) 0.0268(6) Uani 1 d .
H38 H 0.8444 0.1419 0.2752 0.032 Uiso 1 calc R
C39 C 0.42042(19) -0.04713(14) 0.36565(14) 0.0182(5) Uani 1 d .
C40 C 0.4110(2) -0.11209(15) 0.31251(15) 0.0252(6) Uani 1 d .
H40 H 0.4270 -0.0982 0.2694 0.030 Uiso 1 calc R
C41 C 0.3784(2) -0.19667(15) 0.32203(16) 0.0281(7) Uani 1 d .
H41 H 0.3701 -0.2400 0.2847 0.034 Uiso 1 calc R
C42 C 0.3578(2) -0.21859(15) 0.38511(16) 0.0286(6) Uani 1 d .
H42 H 0.3365 -0.2771 0.3915 0.034 Uiso 1 calc R
C43 C 0.3683(2) -0.15532(16) 0.43919(16) 0.0292(7) Uani 1 d .
H43 H 0.3548 -0.1703 0.4830 0.035 Uiso 1 calc R
C44 C 0.3987(2) -0.06968(16) 0.42897(15) 0.0259(6) Uani 1 d .
H44 H 0.4048 -0.0260 0.4657 0.031 Uiso 1 calc R
C45 C 0.1327(2) 0.33713(14) 0.21657(15) 0.0212(6) Uani 1 d .
C46 C 0.0477(2) 0.31460(16) 0.23902(16) 0.0275(6) Uani 1 d .
H46 H 0.0613 0.2821 0.2837 0.033 Uiso 1 calc R
C47 C -0.0567(2) 0.33895(17) 0.19702(18) 0.0353(7) Uani 1 d .
H47 H -0.1143 0.3219 0.2126 0.042 Uiso 1 calc R
C48 C -0.0784(2) 0.38719(18) 0.13338(18) 0.0395(8) Uani 1 d .
H48 H -0.1503 0.4044 0.1053 0.047 Uiso 1 calc R
C49 C 0.0053(2) 0.41054(17) 0.11039(17) 0.0368(8) Uani 1 d .
H49 H -0.0089 0.4444 0.0664 0.044 Uiso 1 calc R
C50 C 0.1102(2) 0.38471(16) 0.15139(16) 0.0309(7) Uani 1 d .
H50 H 0.1671 0.3999 0.1345 0.037 Uiso 1 calc R
C51 C 0.59721(19) 0.57658(14) 0.40968(14) 0.0188(5) Uani 1 d .
C52 C 0.6184(2) 0.59728(16) 0.48340(15) 0.0261(6) Uani 1 d .
H52 H 0.6162 0.5523 0.5173 0.031 Uiso 1 calc R
C53 C 0.6431(2) 0.68401(16) 0.50828(16) 0.0327(7) Uani 1 d .
H53 H 0.6569 0.6981 0.5589 0.039 Uiso 1 calc R
C54 C 0.6474(2) 0.74930(16) 0.45940(16) 0.0289(6) Uani 1 d .
H54 H 0.6651 0.8082 0.4765 0.035 Uiso 1 calc R
C55 C 0.6261(2) 0.72923(15) 0.38586(16) 0.0278(6) Uani 1 d .
H55 H 0.6293 0.7743 0.3523 0.033 Uiso 1 calc R
C56 C 0.5999(2) 0.64289(14) 0.36052(15) 0.0221(6) Uani 1 d .
H56 H 0.5838 0.6294 0.3095 0.027 Uiso 1 calc R

loop_
_atom_site_aniso_label
_atom_site_aniso_U_11
_atom_site_aniso_U_22
_atom_site_aniso_U_33
_atom_site_aniso_U_23
_atom_site_aniso_U_13
_atom_site_aniso_U_12
Ni 0.01551(17) 0.01432(14) 0.01904(17) -0.00035(13) 0.00744(13) 0.00060(13)
N2 0.0170(13) 0.0173(11) 0.0169(13) -0.0005(9) 0.0038(10) 0.0007(9)
N22 0.0152(11) 0.0162(10) 0.0208(12) -0.0001(8) 0.0077(9) -0.0003(8)
N23 0.0175(12) 0.0172(9) 0.0182(12) 0.0012(8) 0.0078(9) 0.0012(8)
N24 0.0166(12) 0.0172(10) 0.0191(12) -0.0010(8) 0.0070(9) -0.0008(8)
C1 0.0149(14) 0.0187(11) 0.0156(14) -0.0006(9) 0.0025(11) -0.0033(9)
C3 0.0192(13) 0.0182(11) 0.0198(13) -0.0015(9) 0.0073(10) -0.0017(9)
C4 0.0196(14) 0.0190(11) 0.0202(14) 0.0005(10) 0.0099(11) -0.0031(10)
C5 0.0179(14) 0.0206(12) 0.0228(15) -0.0027(10) 0.0078(12) 0.0003(10)
C6 0.0174(14) 0.0200(12) 0.0263(15) -0.0026(10) 0.0093(12) 0.0020(10)
C7 0.0212(16) 0.0198(13) 0.0440(19) 0.0002(11) 0.0120(14) 0.0051(10)
C8 0.0230(16) 0.0149(12) 0.0414(18) 0.0022(11) 0.0117(13) 0.0031(10)
C9 0.0199(14) 0.0160(11) 0.0228(15) -0.0016(10) 0.0086(12) 0.0007(9)
C10 0.0188(14) 0.0182(12) 0.0166(14) 0.0002(9) 0.0088(11) -0.0002(9)
C11 0.0185(14) 0.0180(11) 0.0212(15) -0.0022(10) 0.0105(12) -0.0035(9)
C12 0.0200(15) 0.0205(12) 0.0280(16) -0.0012(10) 0.0114(12) -0.0027(10)
C13 0.0158(14) 0.0250(13) 0.0249(15) -0.0047(11) 0.0048(12) -0.0013(10)
C14 0.0147(13) 0.0223(12) 0.0168(13) -0.0006(10) 0.0061(11) 0.0006(10)
C15 0.0184(14) 0.0225(12) 0.0172(14) 0.0012(10) 0.0079(11) 0.0009(10)
C16 0.0180(14) 0.0187(12) 0.0237(15) 0.0030(10) 0.0099(12) 0.0031(10)
C17 0.0196(15) 0.0220(12) 0.0329(17) 0.0041(11) 0.0118(13) 0.0062(10)
C18 0.0235(16) 0.0171(12) 0.0359(17) 0.0011(11) 0.0147(13) 0.0030(10)
C19 0.0220(15) 0.0171(12) 0.0229(15) 0.0024(10) 0.0101(12) 0.0025(10)
C20 0.0205(15) 0.0170(11) 0.0184(14) 0.0010(9) 0.0082(11) -0.0007(10)
C21 0.0202(14) 0.0173(11) 0.0146(14) 0.0009(9) 0.0051(11) 0.0022(9)
C25 0.0204(15) 0.0190(12) 0.0247(16) -0.0014(10) 0.0042(12) 0.0007(10)
C26 0.0200(15) 0.0198(12) 0.0202(15) -0.0024(10) 0.0034(12) -0.0013(10)
C27 0.0245(16) 0.0205(13) 0.0318(17) -0.0001(11) 0.0052(13) -0.0026(11)
C28 0.0322(18) 0.0288(14) 0.0353(19) -0.0027(12) 0.0068(14) -0.0127(12)
C29 0.0239(17) 0.0466(17) 0.0346(19) -0.0050(13) 0.0142(14) -0.0109(13)
C30 0.0255(17) 0.0357(15) 0.0368(19) -0.0043(12) 0.0172(14) -0.0030(12)
C31 0.0201(15) 0.0226(12) 0.0202(15) -0.0005(10) 0.0067(12) -0.0015(10)
C32 0.0244(15) 0.0212(12) 0.0255(16) -0.0015(10) 0.0106(12) 0.0018(10)
C33 0.0161(14) 0.0135(11) 0.0377(17) -0.0010(10) 0.0119(13) -0.0009(9)
C34 0.0229(16) 0.0283(14) 0.0376(18) -0.0032(12) 0.0113(14) 0.0010(11)
C35 0.0182(16) 0.0423(17) 0.050(2) 0.0039(14) 0.0073(15) 0.0016(13)
C36 0.0229(17) 0.0382(16) 0.063(2) 0.0096(15) 0.0251(17) 0.0074(13)
C37 0.0361(19) 0.0294(14) 0.052(2) -0.0023(13) 0.0301(17) -0.0019(13)
C38 0.0229(16) 0.0239(13) 0.0377(18) -0.0033(11) 0.0158(13) -0.0046(11)
C39 0.0136(13) 0.0179(12) 0.0220(14) 0.0005(10) 0.0050(11) -0.0005(9)
C40 0.0339(17) 0.0216(12) 0.0214(15) 0.0021(10) 0.0116(13) 0.0025(11)
C41 0.0322(17) 0.0170(12) 0.0312(17) -0.0059(11) 0.0067(14) -0.0002(11)
C42 0.0245(16) 0.0196(13) 0.0387(18) 0.0043(11) 0.0076(13) -0.0024(10)
C43 0.0344(18) 0.0288(14) 0.0286(17) 0.0044(11) 0.0166(14) -0.0052(12)
C44 0.0286(16) 0.0250(13) 0.0280(16) -0.0045(11) 0.0149(13) -0.0067(11)
C45 0.0181(14) 0.0164(11) 0.0275(16) 0.0004(10) 0.0062(12) 0.0005(10)
C46 0.0219(15) 0.0261(13) 0.0347(18) 0.0005(11) 0.0102(13) 0.0020(11)
C47 0.0199(16) 0.0345(15) 0.051(2) -0.0057(14) 0.0115(15) -0.0021(12)
C48 0.0230(17) 0.0361(15) 0.047(2) -0.0079(14) -0.0022(15) 0.0087(13)
C49 0.0361(19) 0.0309(15) 0.0335(19) 0.0040(12) 0.0002(15) 0.0069(13)
C50 0.0283(17) 0.0263(14) 0.0362(18) 0.0039(12) 0.0091(14) 0.0022(11)
C51 0.0159(14) 0.0148(11) 0.0261(15) -0.0019(10) 0.0077(12) 0.0015(9)
C52 0.0328(17) 0.0229(13) 0.0245(16) 0.0005(10) 0.0124(13) 0.0000(11)
C53 0.0396(19) 0.0309(15) 0.0279(17) -0.0101(12) 0.0123(14) -0.0022(13)
C54 0.0265(15) 0.0177(13) 0.0433(18) -0.0081(11) 0.0133(13) -0.0026(10)
C55 0.0250(15) 0.0177(12) 0.0422(18) 0.0058(11) 0.0138(13) 0.0021(11)
C56 0.0222(15) 0.0242(12) 0.0221(15) 0.0012(10) 0.0106(12) 0.0023(10)

loop_
_atom_type_symbol
_atom_type_description
_atom_type_scat_dispersion_real
_atom_type_scat_dispersion_imag
_atom_type_scat_source
C C 0.0033 0.0016 'International Tables Vol C Tables 4.2.6.8 and 6.1.1.4'
H H 0.0000 0.0000 'International Tables Vol C Tables 4.2.6.8 and 6.1.1.4'
N N 0.0061 0.0033 'International Tables Vol C Tables 4.2.6.8 and 6.1.1.4'
Ni Ni 0.3393 1.1124 'International Tables Vol C Tables 4.2.6.8 and 6.1.1.4'

loop_
_geom_angle_atom_site_label_1
_geom_angle_atom_site_label_2
_geom_angle_atom_site_label_3
_geom_angle
C21 Ni N22 90.30(9)
C21 Ni N24 89.40(9)
N22 Ni N24 179.50(9)
C21 Ni N23 177.14(10)
N22 Ni N23 89.98(8)
N24 Ni N23 90.34(8)
C25 N2 C3 120.0(2)
C25 N2 C1 132.2(2)
C3 N2 C1 107.81(18)
C6 N22 C9 104.85(18)
C6 N22 Ni 128.12(15)
C9 N22 Ni 126.85(16)
C14 N23 C11 104.46(19)
C14 N23 Ni 127.47(15)
C11 N23 Ni 127.76(16)
C16 N24 C19 105.03(18)
C16 N24 Ni 126.70(15)
C19 N24 Ni 128.14(16)
C20 C1 C21 126.5(2)
C20 C1 N2 123.9(2)
C21 C1 N2 109.2(2)
C32 C3 N2 120.5(2)
C32 C3 C4 132.3(2)
N2 C3 C4 107.1(2)
C5 C4 C21 126.2(2)
C5 C4 C3 124.1(2)
C21 C4 C3 109.18(19)
C6 C5 C4 119.5(2)
C6 C5 C33 117.0(2)
C4 C5 C33 123.4(2)
C5 C6 N22 126.3(2)
C5 C6 C7 123.3(2)
N22 C6 C7 110.3(2)
C8 C7 C6 107.4(2)
C8 C7 H7 126.3
C6 C7 H7 126.3
C7 C8 C9 107.2(2)
C7 C8 H8 126.4
C9 C8 H8 126.4
C10 C9 N22 125.5(2)
C10 C9 C8 123.8(2)
N22 C9 C8 110.2(2)
C11 C10 C9 122.1(2)
C11 C10 C39 117.4(2)
C9 C10 C39 120.4(2)
C10 C11 N23 124.6(2)
C10 C11 C12 124.5(2)
N23 C11 C12 110.7(2)
C13 C12 C11 106.8(2)
C13 C12 H12 126.6
C11 C12 H12 126.6
C12 C13 C14 107.3(2)
C12 C13 H13 126.3
C14 C13 H13 126.3
N23 C14 C15 124.3(2)
N23 C14 C13 110.52(19)
C15 C14 C13 125.0(2)
C14 C15 C16 121.9(2)
C14 C15 C45 119.3(2)
C16 C15 C45 118.7(2)
N24 C16 C15 126.4(2)
N24 C16 C17 110.5(2)
C15 C16 C17 123.1(2)
C18 C17 C16 107.2(2)
C18 C17 H17 126.4
C16 C17 H17 126.4
C17 C18 C19 107.4(2)
C17 C18 H18 126.3
C19 C18 H18 126.3
C20 C19 N24 125.7(2)
C20 C19 C18 123.9(2)
N24 C19 C18 109.9(2)
C1 C20 C19 119.4(2)
C1 C20 C51 123.4(2)
C19 C20 C51 117.1(2)
C1 C21 C4 106.0(2)
C1 C21 Ni 127.70(18)
C4 C21 Ni 126.10(17)
N2 C25 C26 121.3(2)
N2 C25 H25 119.4
C26 C25 H25 119.4
C25 C26 C27 121.9(2)
C25 C26 C31 118.8(2)
C27 C26 C31 119.3(2)
C28 C27 C26 120.5(2)
C28 C27 H27 119.8
C26 C27 H27 119.8
C27 C28 C29 120.1(2)
C27 C28 H28 119.9
C29 C28 H28 119.9
C30 C29 C28 121.0(3)
C30 C29 H29 119.5
C28 C29 H29 119.5
C29 C30 C31 120.5(3)
C29 C30 H30 119.7
C31 C30 H30 119.7
C32 C31 C30 123.3(2)
C32 C31 C26 118.1(2)
C30 C31 C26 118.6(2)
C3 C32 C31 121.0(2)
C3 C32 H32 119.5
C31 C32 H32 119.5
C34 C33 C38 118.6(2)
C34 C33 C5 121.3(2)
C38 C33 C5 120.1(2)
C33 C34 C35 121.0(3)
C33 C34 H34 119.5
C35 C34 H34 119.5
C36 C35 C34 120.1(3)
C36 C35 H35 119.9
C34 C35 H35 119.9
C35 C36 C37 119.4(3)
C35 C36 H36 120.3
C37 C36 H36 120.3
C36 C37 C38 120.0(3)
C36 C37 H37 120.0
C38 C37 H37 120.0
C33 C38 C37 120.9(3)
C33 C38 H38 119.6
C37 C38 H38 119.6
C44 C39 C40 118.6(2)
C44 C39 C10 119.9(2)
C40 C39 C10 121.4(2)
C41 C40 C39 120.4(2)
C41 C40 H40 119.8
C39 C40 H40 119.8
C42 C41 C40 120.6(2)
C42 C41 H41 119.7
C40 C41 H41 119.7
C41 C42 C43 119.9(2)
C41 C42 H42 120.0
C43 C42 H42 120.0
C42 C43 C44 119.6(3)
C42 C43 H43 120.2
C44 C43 H43 120.2
C39 C44 C43 120.9(2)
C39 C44 H44 119.6
C43 C44 H44 119.6
C50 C45 C46 118.3(2)
C50 C45 C15 119.4(2)
C46 C45 C15 122.4(2)
C47 C46 C45 120.5(3)
C47 C46 H46 119.7
C45 C46 H46 119.7
C48 C47 C46 121.0(3)
C48 C47 H47 119.5
C46 C47 H47 119.5
C47 C48 C49 119.2(3)
C47 C48 H48 120.4
C49 C48 H48 120.4
C48 C49 C50 120.2(3)
C48 C49 H49 119.9
C50 C49 H49 119.9
C45 C50 C49 120.8(3)
C45 C50 H50 119.6
C49 C50 H50 119.6
C52 C51 C56 119.5(2)
C52 C51 C20 119.4(2)
C56 C51 C20 121.1(2)
C51 C52 C53 120.2(2)
C51 C52 H52 119.9
C53 C52 H52 119.9
C54 C53 C52 120.0(3)
C54 C53 H53 120.0
C52 C53 H53 120.0
C55 C54 C53 120.1(2)
C55 C54 H54 120.0
C53 C54 H54 120.0
C54 C55 C56 120.1(2)
C54 C55 H55 120.0
C56 C55 H55 120.0
C51 C56 C55 120.1(2)
C51 C56 H56 119.9
C55 C56 H56 119.9

loop_
_geom_bond_atom_site_label_1
_geom_bond_atom_site_label_2
_geom_bond_distance
Ni C21 1.904(2)
Ni N22 1.9239(18)
Ni N24 1.9276(18)
Ni N23 1.949(2)
N2 C25 1.357(3)
N2 C3 1.389(3)
N2 C1 1.445(3)
N22 C6 1.385(3)
N22 C9 1.393(3)
N23 C14 1.376(3)
N23 C11 1.390(3)
N24 C16 1.378(3)
N24 C19 1.392(3)
C1 C20 1.386(3)
C1 C21 1.418(3)
C3 C32 1.366(3)
C3 C4 1.452(3)
C4 C5 1.395(3)
C4 C21 1.419(3)
C5 C6 1.383(3)
C5 C33 1.495(3)
C6 C7 1.437(3)
C7 C8 1.348(4)
C7 H7 0.9500
C8 C9 1.436(3)
C8 H8 0.9500
C9 C10 1.385(3)
C10 C11 1.385(3)
C10 C39 1.503(3)
C11 C12 1.431(3)
C12 C13 1.343(3)
C12 H12 0.9500
C13 C14 1.436(3)
C13 H13 0.9500
C14 C15 1.388(3)
C15 C16 1.397(3)
C15 C45 1.496(3)
C16 C17 1.434(3)
C17 C18 1.346(3)
C17 H17 0.9500
C18 C19 1.433(3)
C18 H18 0.9500
C19 C20 1.390(3)
C20 C51 1.506(3)
C25 C26 1.401(3)
C25 H25 0.9500
C26 C27 1.413(3)
C26 C31 1.428(3)
C27 C28 1.367(4)
C27 H27 0.9500
C28 C29 1.409(4)
C28 H28 0.9500
C29 C30 1.359(3)
C29 H29 0.9500
C30 C31 1.416(4)
C30 H30 0.9500
C31 C32 1.404(3)
C32 H32 0.9500
C33 C34 1.377(4)
C33 C38 1.382(4)
C34 C35 1.382(4)
C34 H34 0.9500
C35 C36 1.380(4)
C35 H35 0.9500
C36 C37 1.380(4)
C36 H36 0.9500
C37 C38 1.382(4)
C37 H37 0.9500
C38 H38 0.9500
C39 C44 1.391(4)
C39 C40 1.392(3)
C40 C41 1.383(3)
C40 H40 0.9500
C41 C42 1.377(4)
C41 H41 0.9500
C42 C43 1.384(4)
C42 H42 0.9500
C43 C44 1.391(3)
C43 H43 0.9500
C44 H44 0.9500
C45 C50 1.384(4)
C45 C46 1.385(4)
C46 C47 1.381(4)
C46 H46 0.9500
C47 C48 1.366(4)
C47 H47 0.9500
C48 C49 1.377(4)
C48 H48 0.9500
C49 C50 1.388(4)
C49 H49 0.9500
C50 H50 0.9500
C51 C52 1.381(3)
C51 C56 1.388(3)
C52 C53 1.394(3)
C52 H52 0.9500
C53 C54 1.379(4)
C53 H53 0.9500
C54 C55 1.376(4)
C54 H54 0.9500
C55 C56 1.394(3)
C55 H55 0.9500
C56 H56 0.9500

loop_
_geom_torsion_atom_site_label_1
_geom_torsion_atom_site_label_2
_geom_torsion_atom_site_label_3
_geom_torsion_atom_site_label_4
_geom_torsion
C21 Ni N22 C6 -9.8(2)
N24 Ni N22 C6 -62(9)
N23 Ni N22 C6 167.4(2)
C21 Ni N22 C9 164.5(2)
N24 Ni N22 C9 112(9)
N23 Ni N22 C9 -18.3(2)
C21 Ni N23 C14 -66.7(18)
N22 Ni N23 C14 -162.2(2)
N24 Ni N23 C14 18.2(2)
C21 Ni N23 C11 106.0(17)
N22 Ni N23 C11 10.4(2)
N24 Ni N23 C11 -169.2(2)
C21 Ni N24 C16 166.2(2)
N22 Ni N24 C16 -141(9)
N23 Ni N24 C16 -11.0(2)
C21 Ni N24 C19 -18.6(2)
N22 Ni N24 C19 34(9)
N23 Ni N24 C19 164.3(2)
C25 N2 C1 C20 8.5(4)
C3 N2 C1 C20 -168.8(2)
C25 N2 C1 C21 -178.3(3)
C3 N2 C1 C21 4.4(3)
C25 N2 C3 C32 -7.1(4)
C1 N2 C3 C32 170.6(2)
C25 N2 C3 C4 174.6(2)
C1 N2 C3 C4 -7.7(3)
C32 C3 C4 C5 17.9(4)
N2 C3 C4 C5 -164.1(2)
C32 C3 C4 C21 -169.6(3)
N2 C3 C4 C21 8.4(3)
C21 C4 C5 C6 0.1(4)
C3 C4 C5 C6 171.3(2)
C21 C4 C5 C33 -176.3(2)
C3 C4 C5 C33 -5.1(4)
C4 C5 C6 N22 10.9(4)
C33 C5 C6 N22 -172.5(2)
C4 C5 C6 C7 -165.2(3)
C33 C5 C6 C7 11.5(4)
C9 N22 C6 C5 -178.5(3)
Ni N22 C6 C5 -3.2(4)
C9 N22 C6 C7 -2.0(3)
Ni N22 C6 C7 173.24(18)
C5 C6 C7 C8 177.1(3)
N22 C6 C7 C8 0.5(3)
C6 C7 C8 C9 1.3(3)
C6 N22 C9 C10 -169.6(2)
Ni N22 C9 C10 15.0(4)
C6 N22 C9 C8 2.9(3)
Ni N22 C9 C8 -172.51(17)
C7 C8 C9 C10 170.0(3)
C7 C8 C9 N22 -2.7(3)
N22 C9 C10 C11 3.5(4)
C8 C9 C10 C11 -168.0(3)
N22 C9 C10 C39 178.8(2)
C8 C9 C10 C39 7.3(4)
C9 C10 C11 N23 -12.3(4)
C39 C10 C11 N23 172.3(2)
C9 C10 C11 C12 162.2(2)
C39 C10 C11 C12 -13.3(4)
C14 N23 C11 C10 176.3(2)
Ni N23 C11 C10 2.3(4)
C14 N23 C11 C12 1.2(3)
Ni N23 C11 C12 -172.80(17)
C10 C11 C12 C13 -173.6(2)
N23 C11 C12 C13 1.5(3)
C11 C12 C13 C14 -3.5(3)
C11 N23 C14 C15 171.5(2)
Ni N23 C14 C15 -14.5(4)
C11 N23 C14 C13 -3.4(3)
Ni N23 C14 C13 170.64(17)
C12 C13 C14 N23 4.5(3)
C12 C13 C14 C15 -170.4(3)
N23 C14 C15 C16 -2.7(4)
C13 C14 C15 C16 171.4(2)
N23 C14 C15 C45 -178.7(2)
C13 C14 C15 C45 -4.6(4)
C19 N24 C16 C15 -176.5(2)
Ni N24 C16 C15 -0.4(4)
C19 N24 C16 C17 0.0(3)
Ni N24 C16 C17 176.10(17)
C14 C15 C16 N24 10.5(4)
C45 C15 C16 N24 -173.5(2)
C14 C15 C16 C17 -165.6(3)
C45 C15 C16 C17 10.4(4)
N24 C16 C17 C18 -1.2(3)
C15 C16 C17 C18 175.5(2)
C16 C17 C18 C19 1.9(3)
C16 N24 C19 C20 -170.8(2)
Ni N24 C19 C20 13.2(4)
C16 N24 C19 C18 1.2(3)
Ni N24 C19 C18 -174.86(17)
C17 C18 C19 C20 170.2(3)
C17 C18 C19 N24 -2.0(3)
C21 C1 C20 C19 -11.0(4)
N2 C1 C20 C19 161.1(2)
C21 C1 C20 C51 172.8(2)
N2 C1 C20 C51 -15.2(4)
N24 C19 C20 C1 4.9(4)
C18 C19 C20 C1 -166.0(2)
N24 C19 C20 C51 -178.6(2)
C18 C19 C20 C51 10.5(4)
C20 C1 C21 C4 173.8(2)
N2 C1 C21 C4 0.8(3)
C20 C1 C21 Ni -1.1(4)
N2 C1 C21 Ni -174.12(17)
C5 C4 C21 C1 166.8(3)
C3 C4 C21 C1 -5.6(3)
C5 C4 C21 Ni -18.2(4)
C3 C4 C21 Ni 169.48(17)
N22 Ni C21 C1 -166.8(2)
N24 Ni C21 C1 12.8(2)
N23 Ni C21 C1 97.7(17)
N22 Ni C21 C4 19.3(2)
N24 Ni C21 C4 -161.1(2)
N23 Ni C21 C4 -76.3(18)
C3 N2 C25 C26 4.3(4)
C1 N2 C25 C26 -172.7(2)
N2 C25 C26 C27 179.1(2)
N2 C25 C26 C31 0.8(4)
C25 C26 C27 C28 -178.1(3)
C31 C26 C27 C28 0.2(4)
C26 C27 C28 C29 -0.1(4)
C27 C28 C29 C30 -0.3(4)
C28 C29 C30 C31 0.6(4)
C29 C30 C31 C32 -178.7(3)
C29 C30 C31 C26 -0.5(4)
C25 C26 C31 C32 -3.3(4)
C27 C26 C31 C32 178.4(2)
C25 C26 C31 C30 178.4(2)
C27 C26 C31 C30 0.1(4)
N2 C3 C32 C31 4.6(4)
C4 C3 C32 C31 -177.7(2)
C30 C31 C32 C3 178.8(3)
C26 C31 C32 C3 0.6(4)
C6 C5 C33 C34 -100.5(3)
C4 C5 C33 C34 76.0(3)
C6 C5 C33 C38 77.8(3)
C4 C5 C33 C38 -105.7(3)
C38 C33 C34 C35 2.1(4)
C5 C33 C34 C35 -179.6(2)
C33 C34 C35 C36 -1.5(4)
C34 C35 C36 C37 -0.4(4)
C35 C36 C37 C38 1.6(4)
C34 C33 C38 C37 -0.8(4)
C5 C33 C38 C37 -179.2(2)
C36 C37 C38 C33 -1.0(4)
C11 C10 C39 C44 -86.8(3)
C9 C10 C39 C44 97.7(3)
C11 C10 C39 C40 91.1(3)
C9 C10 C39 C40 -84.4(3)
C44 C39 C40 C41 1.4(4)
C10 C39 C40 C41 -176.5(2)
C39 C40 C41 C42 -1.9(4)
C40 C41 C42 C43 0.9(4)
C41 C42 C43 C44 0.5(4)
C40 C39 C44 C43 0.0(4)
C10 C39 C44 C43 178.0(2)
C42 C43 C44 C39 -1.0(4)
C14 C15 C45 C50 -119.5(3)
C16 C15 C45 C50 64.4(3)
C14 C15 C45 C46 61.6(3)
C16 C15 C45 C46 -114.5(3)
C50 C45 C46 C47 0.2(4)
C15 C45 C46 C47 179.1(2)
C45 C46 C47 C48 -1.3(4)
C46 C47 C48 C49 1.0(4)
C47 C48 C49 C50 0.4(4)
C46 C45 C50 C49 1.2(4)
C15 C45 C50 C49 -177.8(2)
C48 C49 C50 C45 -1.5(4)
C1 C20 C51 C52 -87.5(3)
C19 C20 C51 C52 96.1(3)
C1 C20 C51 C56 90.5(3)
C19 C20 C51 C56 -85.8(3)
C56 C51 C52 C53 -0.4(4)
C20 C51 C52 C53 177.7(2)
C51 C52 C53 C54 -0.7(4)
C52 C53 C54 C55 0.8(4)
C53 C54 C55 C56 0.1(4)
C52 C51 C56 C55 1.4(4)
C20 C51 C56 C55 -176.7(2)
C54 C55 C56 C51 -1.2(4)
